data_4084564
loop_
_publ_author_name
'Li, Lei'
'Liu, Bo'
'Liu, Dongtao'
'Wu, Chunji'
'Li, Shihui'
'Liu, Bo'
'Cui, Dongmei'

_publ_section_title
;
 Copolymerization of \e-Caprolactone andl-Lactide Catalyzed by
 Multinuclear Aluminum Complexes: An Immortal Approach
;
_journal_issue 22
_journal_name_full Organometallics
_journal_page_first 6474
_journal_paper_doi 10.1021/om5008264
_journal_volume 33
_journal_year 2014
_chemical_formula_sum 'C47 H66 Al2 N2 O2'
_chemical_formula_weight 744.98
_chemical_name_systematic
; 
 ? 
;
_space_group_IT_number 15
_symmetry_cell_setting monoclinic
_symmetry_space_group_name_Hall '-C 2yc'
_symmetry_space_group_name_H-M 'C 1 2/c 1'
_atom_sites_solution_hydrogens geom
_atom_sites_solution_primary direct
_atom_sites_solution_secondary difmap
_audit_creation_method SHELXL-97
_cell_angle_alpha 90.00
_cell_angle_beta 112.1230(10)
_cell_angle_gamma 90.00
_cell_formula_units_Z 8
_cell_length_a 32.4929(19)
_cell_length_b 12.8964(8)
_cell_length_c 24.6911(15)
_cell_measurement_reflns_used 2339
_cell_measurement_temperature 193(2)
_cell_measurement_theta_max 21.04
_cell_measurement_theta_min 2.28
_cell_volume 9584.9(10)
_computing_cell_refinement 'Bruker SMART'
_computing_data_collection 'Bruker SMART'
_computing_data_reduction 'Bruker SAINT'
_computing_molecular_graphics 'Bruker SHELXTL'
_computing_publication_material 'Bruker SHELXTL'
_computing_structure_refinement 'SHELXL-97 (Sheldrick, 1997)'
_computing_structure_solution 'SHELXS-97 (Sheldrick, 1990)'
_diffrn_ambient_temperature 193(2)
_diffrn_measured_fraction_theta_full 0.998
_diffrn_measured_fraction_theta_max 0.998
_diffrn_measurement_device_type 'CCD area detector'
_diffrn_measurement_method 'phi and omega scans'
_diffrn_radiation_monochromator graphite
_diffrn_radiation_source 'fine-focus sealed tube'
_diffrn_radiation_type MoK\a
_diffrn_radiation_wavelength 0.71073
_diffrn_reflns_av_R_equivalents 0.0694
_diffrn_reflns_av_sigmaI/netI 0.0772
_diffrn_reflns_limit_h_max 38
_diffrn_reflns_limit_h_min -38
_diffrn_reflns_limit_k_max 15
_diffrn_reflns_limit_k_min -10
_diffrn_reflns_limit_l_max 29
_diffrn_reflns_limit_l_min -29
_diffrn_reflns_number 27377
_diffrn_reflns_theta_full 25.04
_diffrn_reflns_theta_max 25.04
_diffrn_reflns_theta_min 1.35
_exptl_absorpt_coefficient_mu 0.095
_exptl_absorpt_correction_T_max 0.9933
_exptl_absorpt_correction_T_min 0.9858
_exptl_absorpt_correction_type empirical
_exptl_crystal_colour yellow
_exptl_crystal_density_diffrn 1.033
_exptl_crystal_density_method 'not measured'
_exptl_crystal_description bar
_exptl_crystal_F_000 3232
_exptl_crystal_size_max 0.15
_exptl_crystal_size_mid 0.11
_exptl_crystal_size_min 0.07
_refine_diff_density_max 0.415
_refine_diff_density_min -0.306
_refine_diff_density_rms 0.054
_refine_ls_extinction_method none
_refine_ls_goodness_of_fit_ref 1.047
_refine_ls_hydrogen_treatment mixed
_refine_ls_matrix_type full
_refine_ls_number_parameters 495
_refine_ls_number_reflns 8472
_refine_ls_number_restraints 0
_refine_ls_restrained_S_all 1.047
_refine_ls_R_factor_all 0.1219
_refine_ls_R_factor_gt 0.0766
_refine_ls_shift/su_max 0.080
_refine_ls_shift/su_mean 0.001
_refine_ls_structure_factor_coef Fsqd
_refine_ls_weighting_details 'calc w=1/[\s^2^(Fo^2^)+(0.0708P)^2^+9.9736P] where P=(Fo^2^+2Fc^2^)/3'
_refine_ls_weighting_scheme calc
_refine_ls_wR_factor_gt 0.1608
_refine_ls_wR_factor_ref 0.1859
_reflns_number_gt 5473
_reflns_number_total 8472
_reflns_threshold_expression >2sigma(I)
_cod_data_source_file om5008264_si_002.cif
_cod_data_source_block 3
_cod_depositor_comments
;
The following automatic conversions were performed:

'_symmetry_cell_setting' value 'Monoclinic' changed to 'monoclinic'
according to
/home/saulius/struct/COD-crude-data--automatic-downloads/rss-feeds/ACS/lib/dictionaries/cif_core.dic
dictionary named 'cif_core.dic' version 2.4.2 from 2011-04-26.

Automatic conversion script
Id: cif_fix_values 2827 2014-09-09 07:05:25Z andrius 

 Adding full bibliography for 4084562--4084564.cif.
;
_cod_original_cell_volume 9584.8(10)
_cod_original_sg_symbol_H-M C2/c
_cod_database_code 4084564

loop_
_symmetry_equiv_pos_as_xyz
'x, y, z'
'-x, y, -z+1/2'
'x+1/2, y+1/2, z'
'-x+1/2, y+1/2, -z+1/2'
'-x, -y, -z'
'x, -y, z-1/2'
'-x+1/2, -y+1/2, -z'
'x+1/2, -y+1/2, z-1/2'

loop_
_atom_site_label
_atom_site_type_symbol
_atom_site_fract_x
_atom_site_fract_y
_atom_site_fract_z
_atom_site_U_iso_or_equiv
_atom_site_adp_type
_atom_site_occupancy
_atom_site_symmetry_multiplicity
_atom_site_calc_flag
_atom_site_refinement_flags
Al1 Al 0.87670(3) 0.18005(8) 0.17703(4) 0.0341(3) Uani 1 1 d .
Al2 Al 0.61386(3) 0.16619(9) 0.04303(4) 0.0353(3) Uani 1 1 d .
N1 N 0.82449(8) 0.2275(2) 0.19233(10) 0.0299(6) Uani 1 1 d .
N2 N 0.66297(8) 0.2295(2) 0.10898(11) 0.0308(6) Uani 1 1 d .
O1 O 0.90074(7) 0.11544(19) 0.24522(9) 0.0406(6) Uani 1 1 d .
O2 O 0.59178(7) 0.10182(19) 0.08936(9) 0.0382(6) Uani 1 1 d .
C1 C 0.91083(13) 0.3016(3) 0.1738(2) 0.0658(13) Uani 1 1 d .
H1A H 0.9071 0.3555 0.1995 0.099 Uiso 1 1 calc R
H1B H 0.9003 0.3277 0.1335 0.099 Uiso 1 1 calc R
H1C H 0.9423 0.2831 0.1866 0.099 Uiso 1 1 calc R
C2 C 0.85734(14) 0.0835(3) 0.11143(15) 0.0566(11) Uani 1 1 d .
H2A H 0.8821 0.0382 0.1136 0.085 Uiso 1 1 calc R
H2B H 0.8474 0.1224 0.0746 0.085 Uiso 1 1 calc R
H2C H 0.8328 0.0413 0.1131 0.085 Uiso 1 1 calc R
C3 C 0.82568(10) 0.2303(3) 0.24553(13) 0.0316(8) Uani 1 1 d .
H3 H 0.8010 0.2621 0.2507 0.038 Uiso 1 1 calc R
C4 C 0.85989(10) 0.1910(3) 0.29718(13) 0.0301(8) Uani 1 1 d .
C5 C 0.85405(11) 0.2065(3) 0.35041(13) 0.0330(8) Uani 1 1 d .
H5 H 0.8295 0.2462 0.3505 0.040 Uiso 1 1 calc R
C6 C 0.88290(11) 0.1656(3) 0.40183(13) 0.0345(8) Uani 1 1 d .
C7 C 0.91874(11) 0.1082(3) 0.39856(14) 0.0373(9) Uani 1 1 d .
H7 H 0.9392 0.0798 0.4340 0.045 Uiso 1 1 calc R
C8 C 0.92680(11) 0.0894(3) 0.34845(13) 0.0325(8) Uani 1 1 d .
C9 C 0.89610(10) 0.1328(3) 0.29554(13) 0.0309(8) Uani 1 1 d .
C10 C 0.96711(11) 0.0269(3) 0.34915(15) 0.0410(9) Uani 1 1 d .
C11 C 0.95200(14) -0.0684(3) 0.30920(19) 0.0655(13) Uani 1 1 d .
H11A H 0.9337 -0.1131 0.3232 0.098 Uiso 1 1 calc R
H11B H 0.9781 -0.1072 0.3097 0.098 Uiso 1 1 calc R
H11C H 0.9346 -0.0459 0.2692 0.098 Uiso 1 1 calc R
C12 C 0.99706(13) 0.0964(4) 0.32946(18) 0.0613(12) Uani 1 1 d .
H12A H 0.9799 0.1248 0.2907 0.092 Uiso 1 1 calc R
H12B H 1.0220 0.0556 0.3277 0.092 Uiso 1 1 calc R
H12C H 1.0085 0.1534 0.3574 0.092 Uiso 1 1 calc R
C13 C 0.99527(13) -0.0132(4) 0.41039(16) 0.0591(12) Uani 1 1 d .
H13A H 1.0053 0.0455 0.4374 0.089 Uiso 1 1 calc R
H13B H 1.0212 -0.0504 0.4091 0.089 Uiso 1 1 calc R
H13C H 0.9774 -0.0602 0.4238 0.089 Uiso 1 1 calc R
C14 C 0.87816(14) 0.1799(3) 0.46078(15) 0.0481(10) Uani 1 1 d .
C15 C 0.83763(17) 0.2451(4) 0.45490(17) 0.0786(16) Uani 1 1 d .
H15A H 0.8106 0.2091 0.4297 0.118 Uiso 1 1 calc R
H15B H 0.8397 0.3124 0.4376 0.118 Uiso 1 1 calc R
H15C H 0.8365 0.2558 0.4936 0.118 Uiso 1 1 calc R
C16 C 0.87381(16) 0.0739(3) 0.48561(18) 0.0686(13) Uani 1 1 d .
H16A H 0.8471 0.0390 0.4589 0.103 Uiso 1 1 calc R
H16B H 0.8715 0.0828 0.5238 0.103 Uiso 1 1 calc R
H16C H 0.9000 0.0318 0.4901 0.103 Uiso 1 1 calc R
C17 C 0.91962(16) 0.2351(4) 0.50307(16) 0.0733(14) Uani 1 1 d .
H17A H 0.9179 0.2397 0.5418 0.110 Uiso 1 1 calc R
H17B H 0.9213 0.3051 0.4885 0.110 Uiso 1 1 calc R
H17C H 0.9462 0.1959 0.5060 0.110 Uiso 1 1 calc R
C18 C 0.78381(10) 0.2588(3) 0.14636(13) 0.0312(8) Uani 1 1 d .
C19 C 0.74363(10) 0.2301(3) 0.14899(13) 0.0300(8) Uani 1 1 d .
H19 H 0.7431 0.1900 0.1810 0.036 Uiso 1 1 calc R
C20 C 0.70417(10) 0.2598(3) 0.10517(13) 0.0311(8) Uani 1 1 d .
C21 C 0.70472(11) 0.3136(3) 0.05688(14) 0.0377(9) Uani 1 1 d .
H21 H 0.6777 0.3326 0.0263 0.045 Uiso 1 1 calc R
C22 C 0.74515(12) 0.3392(3) 0.05384(14) 0.0430(9) Uani 1 1 d .
H22 H 0.7457 0.3759 0.0208 0.052 Uiso 1 1 calc R
C23 C 0.78483(11) 0.3122(3) 0.09832(14) 0.0401(9) Uani 1 1 d .
H23 H 0.8124 0.3301 0.0958 0.048 Uiso 1 1 calc R
C24 C 0.63925(14) 0.0702(3) 0.00288(17) 0.0582(12) Uani 1 1 d .
H24A H 0.6624 0.0285 0.0318 0.087 Uiso 1 1 calc R
H24B H 0.6522 0.1094 -0.0208 0.087 Uiso 1 1 calc R
H24C H 0.6159 0.0244 -0.0225 0.087 Uiso 1 1 calc R
C25 C 0.57410(13) 0.2756(4) -0.00154(18) 0.0648(13) Uani 1 1 d .
H25A H 0.5454 0.2453 -0.0258 0.097 Uiso 1 1 calc R
H25B H 0.5872 0.3101 -0.0266 0.097 Uiso 1 1 calc R
H25C H 0.5698 0.3262 0.0254 0.097 Uiso 1 1 calc R
C26 C 0.65991(11) 0.2375(3) 0.15997(13) 0.0326(8) Uani 1 1 d .
H26 H 0.6827 0.2759 0.1888 0.039 Uiso 1 1 calc R
C27 C 0.62640(11) 0.1954(3) 0.17750(14) 0.0327(8) Uani 1 1 d .
C28 C 0.62968(11) 0.2183(3) 0.23496(13) 0.0347(8) Uani 1 1 d .
H28 H 0.6515 0.2665 0.2576 0.042 Uiso 1 1 calc R
C29 C 0.60255(12) 0.1736(3) 0.25903(15) 0.0399(9) Uani 1 1 d .
C30 C 0.57169(11) 0.1007(3) 0.22343(14) 0.0366(8) Uani 1 1 d .
H30 H 0.5529 0.0674 0.2397 0.044 Uiso 1 1 calc R
C31 C 0.56640(11) 0.0737(3) 0.16728(14) 0.0330(8) Uani 1 1 d .
C32 C 0.59426(10) 0.1238(3) 0.14285(13) 0.0306(8) Uani 1 1 d .
C33 C 0.53185(11) -0.0063(3) 0.13132(15) 0.0374(9) Uani 1 1 d .
C34 C 0.55500(13) -0.0967(3) 0.11372(19) 0.0560(11) Uani 1 1 d .
H34A H 0.5710 -0.0704 0.0900 0.084 Uiso 1 1 calc R
H34B H 0.5327 -0.1474 0.0910 0.084 Uiso 1 1 calc R
H34C H 0.5760 -0.1300 0.1490 0.084 Uiso 1 1 calc R
C35 C 0.49797(12) 0.0460(3) 0.07722(16) 0.0551(11) Uani 1 1 d .
H35A H 0.4819 0.0996 0.0895 0.083 Uiso 1 1 calc R
H35B H 0.4769 -0.0059 0.0534 0.083 Uiso 1 1 calc R
H35C H 0.5135 0.0779 0.0542 0.083 Uiso 1 1 calc R
C36 C 0.50646(13) -0.0532(3) 0.16654(17) 0.0565(11) Uani 1 1 d .
H36A H 0.5273 -0.0892 0.2009 0.085 Uiso 1 1 calc R
H36B H 0.4843 -0.1025 0.1421 0.085 Uiso 1 1 calc R
H36C H 0.4915 0.0022 0.1793 0.085 Uiso 1 1 calc R
C37 C 0.60447(14) 0.1979(3) 0.32060(15) 0.0492(10) Uani 1 1 d .
C38 C 0.55883(16) 0.2373(4) 0.31675(18) 0.0687(13) Uani 1 1 d .
H38A H 0.5365 0.1832 0.2997 0.103 Uiso 1 1 calc R
H38B H 0.5508 0.2993 0.2920 0.103 Uiso 1 1 calc R
H38C H 0.5601 0.2544 0.3560 0.103 Uiso 1 1 calc R
C39 C 0.61587(16) 0.1000(3) 0.35801(16) 0.0646(13) Uani 1 1 d .
H39A H 0.5937 0.0463 0.3394 0.097 Uiso 1 1 calc R
H39B H 0.6159 0.1155 0.3969 0.097 Uiso 1 1 calc R
H39C H 0.6453 0.0752 0.3618 0.097 Uiso 1 1 calc R
C40 C 0.63872(18) 0.2813(4) 0.35023(17) 0.0791(16) Uani 1 1 d .
H40A H 0.6389 0.2949 0.3894 0.119 Uiso 1 1 calc R
H40B H 0.6311 0.3450 0.3270 0.119 Uiso 1 1 calc R
H40C H 0.6682 0.2575 0.3534 0.119 Uiso 1 1 calc R
C41 C 0.2416(4) 0.5308(8) 0.3227(5) 0.237(6) Uani 1 1 d .
H41A H 0.2640 0.4934 0.3550 0.356 Uiso 1 1 calc R
H41B H 0.2119 0.5148 0.3221 0.356 Uiso 1 1 calc R
H41C H 0.2470 0.6056 0.3282 0.356 Uiso 1 1 calc R
C42 C 0.2440(5) 0.5024(5) 0.2732(4) 0.135(4) Uani 1 1 d .
C43 C 0.2028(2) 0.4905(5) 0.2277(5) 0.137(4) Uani 1 1 d .
H43 H 0.1756 0.4991 0.2332 0.164 Uiso 1 1 calc R
C44 C 0.2045(3) 0.4663(5) 0.1766(4) 0.135(4) Uani 1 1 d .
H44 H 0.1766 0.4557 0.1455 0.162 Uiso 1 1 calc R
C45 C 0.2455(3) 0.4531(7) 0.1612(6) 0.202(7) Uani 1 1 d .
H45 H 0.2456 0.4411 0.1234 0.242 Uiso 1 1 calc R
C46 C 0.2804(5) 0.4614(6) 0.2099(7) 0.178(6) Uani 1 1 d .
H46 H 0.3080 0.4483 0.2062 0.214 Uiso 1 1 calc R
C47 C 0.2835(2) 0.4859(5) 0.2651(5) 0.122(3) Uani 1 1 d .
H47 H 0.3114 0.4914 0.2966 0.146 Uiso 1 1 calc R

loop_
_atom_site_aniso_label
_atom_site_aniso_U_11
_atom_site_aniso_U_22
_atom_site_aniso_U_33
_atom_site_aniso_U_23
_atom_site_aniso_U_13
_atom_site_aniso_U_12
Al1 0.0351(6) 0.0421(7) 0.0285(5) -0.0005(5) 0.0156(4) 0.0012(5)
Al2 0.0342(6) 0.0452(7) 0.0248(5) -0.0015(5) 0.0092(4) -0.0030(5)
N1 0.0296(15) 0.0351(17) 0.0244(14) 0.0004(12) 0.0096(12) -0.0013(13)
N2 0.0293(15) 0.0354(17) 0.0271(14) 0.0028(12) 0.0100(12) -0.0011(13)
O1 0.0393(14) 0.0561(17) 0.0268(12) -0.0003(11) 0.0129(10) 0.0092(12)
O2 0.0397(14) 0.0480(16) 0.0281(12) -0.0096(11) 0.0142(11) -0.0114(12)
C1 0.047(2) 0.067(3) 0.091(3) 0.013(3) 0.035(2) -0.005(2)
C2 0.074(3) 0.059(3) 0.033(2) -0.0079(19) 0.017(2) 0.010(2)
C3 0.0309(18) 0.033(2) 0.0337(18) -0.0015(15) 0.0151(15) -0.0008(15)
C4 0.0316(18) 0.034(2) 0.0234(16) -0.0015(14) 0.0091(14) -0.0008(15)
C5 0.0372(19) 0.034(2) 0.0308(18) 0.0000(15) 0.0158(15) 0.0011(16)
C6 0.047(2) 0.030(2) 0.0268(17) 0.0001(15) 0.0143(16) -0.0024(17)
C7 0.043(2) 0.038(2) 0.0258(17) 0.0030(15) 0.0061(15) -0.0032(17)
C8 0.0347(19) 0.032(2) 0.0278(17) -0.0011(15) 0.0086(15) -0.0034(15)
C9 0.0322(18) 0.035(2) 0.0249(17) -0.0018(15) 0.0095(14) -0.0061(16)
C10 0.036(2) 0.048(2) 0.0342(19) -0.0020(17) 0.0074(16) 0.0032(18)
C11 0.061(3) 0.053(3) 0.068(3) -0.017(2) 0.007(2) 0.017(2)
C12 0.038(2) 0.088(4) 0.057(3) 0.004(2) 0.016(2) 0.006(2)
C13 0.048(2) 0.072(3) 0.048(2) 0.009(2) 0.008(2) 0.015(2)
C14 0.072(3) 0.046(3) 0.0298(19) 0.0048(18) 0.0238(19) 0.007(2)
C15 0.111(4) 0.097(4) 0.040(2) 0.008(2) 0.043(3) 0.044(3)
C16 0.102(4) 0.065(3) 0.052(3) 0.017(2) 0.044(3) 0.004(3)
C17 0.111(4) 0.074(3) 0.029(2) -0.008(2) 0.021(2) -0.010(3)
C18 0.0306(18) 0.036(2) 0.0254(17) 0.0005(15) 0.0088(14) 0.0013(16)
C19 0.0354(19) 0.031(2) 0.0243(16) 0.0027(14) 0.0118(14) -0.0028(15)
C20 0.0294(18) 0.037(2) 0.0266(17) -0.0037(15) 0.0099(14) -0.0035(15)
C21 0.0340(19) 0.047(2) 0.0297(18) 0.0047(16) 0.0096(15) 0.0027(17)
C22 0.046(2) 0.054(3) 0.0292(18) 0.0139(17) 0.0144(17) -0.0014(19)
C23 0.037(2) 0.054(3) 0.0321(19) 0.0053(17) 0.0156(16) -0.0026(18)
C24 0.065(3) 0.069(3) 0.046(2) -0.014(2) 0.027(2) -0.006(2)
C25 0.051(3) 0.070(3) 0.058(3) 0.015(2) 0.003(2) 0.001(2)
C26 0.0357(19) 0.032(2) 0.0283(17) -0.0005(15) 0.0096(15) -0.0042(16)
C27 0.0337(18) 0.036(2) 0.0305(17) 0.0004(15) 0.0139(15) -0.0006(16)
C28 0.041(2) 0.036(2) 0.0264(17) -0.0040(15) 0.0118(15) -0.0041(16)
C29 0.052(2) 0.036(2) 0.0345(19) -0.0021(16) 0.0188(17) -0.0045(18)
C30 0.045(2) 0.037(2) 0.0328(18) 0.0022(16) 0.0207(16) -0.0027(17)
C31 0.0324(19) 0.032(2) 0.0335(18) 0.0006(15) 0.0110(15) 0.0022(15)
C32 0.0336(18) 0.032(2) 0.0262(17) -0.0012(15) 0.0113(14) 0.0036(15)
C33 0.0306(19) 0.042(2) 0.041(2) -0.0040(16) 0.0143(16) -0.0038(16)
C34 0.059(3) 0.041(3) 0.073(3) -0.016(2) 0.029(2) -0.008(2)
C35 0.035(2) 0.070(3) 0.051(2) 0.000(2) 0.0061(18) -0.005(2)
C36 0.052(3) 0.063(3) 0.060(3) -0.010(2) 0.026(2) -0.020(2)
C37 0.068(3) 0.052(3) 0.035(2) -0.0047(18) 0.0269(19) -0.011(2)
C38 0.106(4) 0.066(3) 0.051(3) 0.002(2) 0.050(3) 0.008(3)
C39 0.090(3) 0.067(3) 0.037(2) 0.008(2) 0.025(2) -0.003(3)
C40 0.132(4) 0.077(4) 0.041(2) -0.025(2) 0.048(3) -0.049(3)
C41 0.308(15) 0.159(10) 0.258(14) 0.119(10) 0.123(13) 0.006(10)
C42 0.260(13) 0.047(4) 0.120(7) -0.001(4) 0.096(8) -0.010(6)
C43 0.099(5) 0.039(4) 0.188(8) 0.011(5) -0.042(7) -0.013(3)
C44 0.147(8) 0.046(4) 0.139(7) 0.009(4) -0.030(6) -0.017(4)
C45 0.116(7) 0.057(5) 0.340(18) 0.043(7) -0.020(9) 0.006(5)
C46 0.286(16) 0.039(4) 0.299(15) 0.043(7) 0.212(14) 0.039(7)
C47 0.061(4) 0.043(4) 0.237(11) 0.032(5) 0.028(5) 0.001(3)

loop_
_atom_type_symbol
_atom_type_description
_atom_type_scat_dispersion_real
_atom_type_scat_dispersion_imag
_atom_type_scat_source
C C 0.0033 0.0016 'International Tables Vol C Tables 4.2.6.8 and 6.1.1.4'
H H 0.0000 0.0000 'International Tables Vol C Tables 4.2.6.8 and 6.1.1.4'
N N 0.0061 0.0033 'International Tables Vol C Tables 4.2.6.8 and 6.1.1.4'
O O 0.0106 0.0060 'International Tables Vol C Tables 4.2.6.8 and 6.1.1.4'
Al Al 0.0645 0.0514 'International Tables Vol C Tables 4.2.6.8 and 6.1.1.4'

loop_
_geom_angle_atom_site_label_1
_geom_angle_atom_site_label_2
_geom_angle_atom_site_label_3
_geom_angle
O1 Al1 C1 111.40(17)
O1 Al1 C2 112.17(16)
C1 Al1 C2 119.5(2)
O1 Al1 N1 93.85(11)
C1 Al1 N1 107.72(16)
C2 Al1 N1 109.02(15)
O2 Al2 C25 111.15(16)
O2 Al2 C24 112.48(16)
C25 Al2 C24 119.29(19)
O2 Al2 N2 93.40(11)
C25 Al2 N2 108.89(16)
C24 Al2 N2 108.42(15)
C3 N1 C18 117.3(3)
C3 N1 Al1 120.2(2)
C18 N1 Al1 122.5(2)
C26 N2 C20 117.1(3)
C26 N2 Al2 119.8(2)
C20 N2 Al2 122.9(2)
C9 O1 Al1 130.2(2)
C32 O2 Al2 131.1(2)
Al1 C1 H1A 109.5
Al1 C1 H1B 109.5
H1A C1 H1B 109.5
Al1 C1 H1C 109.5
H1A C1 H1C 109.5
H1B C1 H1C 109.5
Al1 C2 H2A 109.5
Al1 C2 H2B 109.5
H2A C2 H2B 109.5
Al1 C2 H2C 109.5
H2A C2 H2C 109.5
H2B C2 H2C 109.5
N1 C3 C4 127.4(3)
N1 C3 H3 116.3
C4 C3 H3 116.3
C9 C4 C5 120.6(3)
C9 C4 C3 122.6(3)
C5 C4 C3 116.6(3)
C6 C5 C4 121.6(3)
C6 C5 H5 119.2
C4 C5 H5 119.2
C5 C6 C7 116.2(3)
C5 C6 C14 123.8(3)
C7 C6 C14 119.9(3)
C8 C7 C6 125.8(3)
C8 C7 H7 117.1
C6 C7 H7 117.1
C7 C8 C9 116.7(3)
C7 C8 C10 122.2(3)
C9 C8 C10 121.1(3)
O1 C9 C4 120.5(3)
O1 C9 C8 120.3(3)
C4 C9 C8 119.1(3)
C12 C10 C13 107.2(3)
C12 C10 C8 109.3(3)
C13 C10 C8 112.2(3)
C12 C10 C11 110.6(3)
C13 C10 C11 106.9(3)
C8 C10 C11 110.4(3)
C10 C11 H11A 109.5
C10 C11 H11B 109.5
H11A C11 H11B 109.5
C10 C11 H11C 109.5
H11A C11 H11C 109.5
H11B C11 H11C 109.5
C10 C12 H12A 109.5
C10 C12 H12B 109.5
H12A C12 H12B 109.5
C10 C12 H12C 109.5
H12A C12 H12C 109.5
H12B C12 H12C 109.5
C10 C13 H13A 109.5
C10 C13 H13B 109.5
H13A C13 H13B 109.5
C10 C13 H13C 109.5
H13A C13 H13C 109.5
H13B C13 H13C 109.5
C15 C14 C16 109.0(4)
C15 C14 C6 111.6(3)
C16 C14 C6 109.4(3)
C15 C14 C17 108.3(4)
C16 C14 C17 109.5(3)
C6 C14 C17 109.0(3)
C14 C15 H15A 109.5
C14 C15 H15B 109.5
H15A C15 H15B 109.5
C14 C15 H15C 109.5
H15A C15 H15C 109.5
H15B C15 H15C 109.5
C14 C16 H16A 109.5
C14 C16 H16B 109.5
H16A C16 H16B 109.5
C14 C16 H16C 109.5
H16A C16 H16C 109.5
H16B C16 H16C 109.5
C14 C17 H17A 109.5
C14 C17 H17B 109.5
H17A C17 H17B 109.5
C14 C17 H17C 109.5
H17A C17 H17C 109.5
H17B C17 H17C 109.5
C19 C18 C23 120.1(3)
C19 C18 N1 119.5(3)
C23 C18 N1 120.3(3)
C18 C19 C20 120.2(3)
C18 C19 H19 119.9
C20 C19 H19 119.9
C19 C20 C21 120.2(3)
C19 C20 N2 119.2(3)
C21 C20 N2 120.6(3)
C22 C21 C20 119.1(3)
C22 C21 H21 120.4
C20 C21 H21 120.4
C21 C22 C23 121.0(3)
C21 C22 H22 119.5
C23 C22 H22 119.5
C18 C23 C22 119.3(3)
C18 C23 H23 120.4
C22 C23 H23 120.4
Al2 C24 H24A 109.5
Al2 C24 H24B 109.5
H24A C24 H24B 109.5
Al2 C24 H24C 109.5
H24A C24 H24C 109.5
H24B C24 H24C 109.5
Al2 C25 H25A 109.5
Al2 C25 H25B 109.5
H25A C25 H25B 109.5
Al2 C25 H25C 109.5
H25A C25 H25C 109.5
H25B C25 H25C 109.5
N2 C26 C27 127.5(3)
N2 C26 H26 116.2
C27 C26 H26 116.2
C28 C27 C32 120.2(3)
C28 C27 C26 116.7(3)
C32 C27 C26 122.7(3)
C29 C28 C27 122.2(3)
C29 C28 H28 118.9
C27 C28 H28 118.9
C28 C29 C30 115.7(3)
C28 C29 C37 123.7(3)
C30 C29 C37 120.5(3)
C31 C30 C29 125.8(3)
C31 C30 H30 117.1
C29 C30 H30 117.1
C30 C31 C32 117.1(3)
C30 C31 C33 122.6(3)
C32 C31 C33 120.3(3)
O2 C32 C27 119.8(3)
O2 C32 C31 121.2(3)
C27 C32 C31 118.9(3)
C35 C33 C36 107.8(3)
C35 C33 C34 110.8(3)
C36 C33 C34 106.7(3)
C35 C33 C31 109.7(3)
C36 C33 C31 111.7(3)
C34 C33 C31 110.1(3)
C33 C34 H34A 109.5
C33 C34 H34B 109.5
H34A C34 H34B 109.5
C33 C34 H34C 109.5
H34A C34 H34C 109.5
H34B C34 H34C 109.5
C33 C35 H35A 109.5
C33 C35 H35B 109.5
H35A C35 H35B 109.5
C33 C35 H35C 109.5
H35A C35 H35C 109.5
H35B C35 H35C 109.5
C33 C36 H36A 109.5
C33 C36 H36B 109.5
H36A C36 H36B 109.5
C33 C36 H36C 109.5
H36A C36 H36C 109.5
H36B C36 H36C 109.5
C40 C37 C39 109.1(4)
C40 C37 C29 111.8(3)
C39 C37 C29 109.9(3)
C40 C37 C38 108.1(4)
C39 C37 C38 108.6(3)
C29 C37 C38 109.2(3)
C37 C38 H38A 109.5
C37 C38 H38B 109.5
H38A C38 H38B 109.5
C37 C38 H38C 109.5
H38A C38 H38C 109.5
H38B C38 H38C 109.5
C37 C39 H39A 109.5
C37 C39 H39B 109.5
H39A C39 H39B 109.5
C37 C39 H39C 109.5
H39A C39 H39C 109.5
H39B C39 H39C 109.5
C37 C40 H40A 109.5
C37 C40 H40B 109.5
H40A C40 H40B 109.5
C37 C40 H40C 109.5
H40A C40 H40C 109.5
H40B C40 H40C 109.5
C42 C41 H41A 109.5
C42 C41 H41B 109.5
H41A C41 H41B 109.5
C42 C41 H41C 109.5
H41A C41 H41C 109.5
H41B C41 H41C 109.5
C41 C42 C47 124.3(13)
C41 C42 C43 113.9(13)
C47 C42 C43 121.8(8)
C44 C43 C42 115.1(10)
C44 C43 H43 122.5
C42 C43 H43 122.5
C43 C44 C45 128.1(9)
C43 C44 H44 116.0
C45 C44 H44 116.0
C46 C45 C44 107.4(13)
C46 C45 H45 126.3
C44 C45 H45 126.3
C45 C46 C47 130.3(13)
C45 C46 H46 114.9
C47 C46 H46 114.9
C46 C47 C42 117.1(9)
C46 C47 H47 121.5
C42 C47 H47 121.4

loop_
_geom_bond_atom_site_label_1
_geom_bond_atom_site_label_2
_geom_bond_distance
Al1 O1 1.774(2)
Al1 C1 1.940(4)
Al1 C2 1.950(4)
Al1 N1 1.969(3)
Al2 O2 1.769(2)
Al2 C25 1.949(4)
Al2 C24 1.953(4)
Al2 N2 1.977(3)
N1 C3 1.300(4)
N1 C18 1.438(4)
N2 C26 1.303(4)
N2 C20 1.431(4)
O1 C9 1.326(4)
O2 C32 1.323(3)
C1 H1A 0.9800
C1 H1B 0.9800
C1 H1C 0.9800
C2 H2A 0.9800
C2 H2B 0.9800
C2 H2C 0.9800
C3 C4 1.432(4)
C3 H3 0.9500
C4 C9 1.409(4)
C4 C5 1.411(4)
C5 C6 1.368(4)
C5 H5 0.9500
C6 C7 1.408(5)
C6 C14 1.531(4)
C7 C8 1.379(4)
C7 H7 0.9500
C8 C9 1.426(4)
C8 C10 1.533(5)
C10 C12 1.531(5)
C10 C13 1.532(5)
C10 C11 1.537(5)
C11 H11A 0.9800
C11 H11B 0.9800
C11 H11C 0.9800
C12 H12A 0.9800
C12 H12B 0.9800
C12 H12C 0.9800
C13 H13A 0.9800
C13 H13B 0.9800
C13 H13C 0.9800
C14 C15 1.523(5)
C14 C16 1.526(5)
C14 C17 1.534(6)
C15 H15A 0.9800
C15 H15B 0.9800
C15 H15C 0.9800
C16 H16A 0.9800
C16 H16B 0.9800
C16 H16C 0.9800
C17 H17A 0.9800
C17 H17B 0.9800
C17 H17C 0.9800
C18 C19 1.382(4)
C18 C23 1.383(4)
C19 C20 1.384(4)
C19 H19 0.9500
C20 C21 1.386(4)
C21 C22 1.384(5)
C21 H21 0.9500
C22 C23 1.387(5)
C22 H22 0.9500
C23 H23 0.9500
C24 H24A 0.9800
C24 H24B 0.9800
C24 H24C 0.9800
C25 H25A 0.9800
C25 H25B 0.9800
C25 H25C 0.9800
C26 C27 1.422(4)
C26 H26 0.9500
C27 C28 1.413(4)
C27 C32 1.416(4)
C28 C29 1.363(5)
C28 H28 0.9500
C29 C30 1.414(5)
C29 C37 1.531(5)
C30 C31 1.376(4)
C30 H30 0.9500
C31 C32 1.419(4)
C31 C33 1.537(5)
C33 C35 1.531(5)
C33 C36 1.530(5)
C33 C34 1.536(5)
C34 H34A 0.9800
C34 H34B 0.9800
C34 H34C 0.9800
C35 H35A 0.9800
C35 H35B 0.9800
C35 H35C 0.9800
C36 H36A 0.9800
C36 H36B 0.9800
C36 H36C 0.9800
C37 C40 1.521(5)
C37 C39 1.526(5)
C37 C38 1.536(6)
C38 H38A 0.9800
C38 H38B 0.9800
C38 H38C 0.9800
C39 H39A 0.9800
C39 H39B 0.9800
C39 H39C 0.9800
C40 H40A 0.9800
C40 H40B 0.9800
C40 H40C 0.9800
C41 C42 1.308(12)
C41 H41A 0.9800
C41 H41B 0.9800
C41 H41C 0.9800
C42 C47 1.386(11)
C42 C43 1.393(12)
C43 C44 1.321(11)
C43 H43 0.9500
C44 C45 1.526(15)
C44 H44 0.9500
C45 C46 1.311(15)
C45 H45 0.9500
C46 C47 1.364(11)
C46 H46 0.9500
C47 H47 0.9500
